data_7133251
loop_
_publ_author_name
'Sun, Zetian'
'Zhang, Jianting'
'Du, Xiaohua'
'Liu, Lulu'
'Gao, Shuo'
'Qi, Chenchen'
'Li, Xiaoqing'
'Xu, Xiangsheng'

_publ_section_title
;
 Photoinduced EnT-mediated sulfonamidylimination of alkenes and
 (hetero)arenes with iminophenylacetic acid oxime esters.
;
_journal_issue 61
_journal_name_full 'Chemical communications (Cambridge, England)'
_journal_page_first 7934
_journal_page_last 7937
_journal_paper_doi 10.1039/d4cc02225d
_journal_volume 60
_journal_year 2024
_chemical_formula_moiety 'C34 H35 N3 O4 S'
_chemical_formula_sum 'C34 H35 N3 O4 S'
_chemical_formula_weight 581.71
_space_group_crystal_system monoclinic
_space_group_IT_number 14
_space_group_name_Hall '-P 2ybc'
_space_group_name_H-M_alt 'P 1 21/c 1'
_atom_sites_solution_hydrogens geom
_atom_sites_solution_primary dual
_audit_block_doi 10.5517/ccdc.csd.cc2hy09s
_audit_creation_date 2023-12-25
_audit_creation_method
;
Olex2 1.5
(compiled 2022.04.07 svn.rca3783a0 for OlexSys, GUI svn.r6498)
;
_audit_update_record
;
2023-12-26 deposited with the CCDC.	2024-06-26 downloaded from the CCDC.
;
_cell_angle_alpha 90
_cell_angle_beta 109.3540(10)
_cell_angle_gamma 90
_cell_formula_units_Z 4
_cell_length_a 14.7910(3)
_cell_length_b 11.6230(2)
_cell_length_c 18.6337(3)
_cell_measurement_reflns_used 9544
_cell_measurement_temperature 170.00
_cell_measurement_theta_max 27.483
_cell_measurement_theta_min 2.280
_cell_volume 3022.40(10)
_computing_cell_refinement 'SAINT V8.40B (Bruker Nano, Inc., 2019)'
_computing_data_collection 'Bruker Instrument Service vV6.2.14'
_computing_data_reduction 'SAINT V8.40B (Bruker Nano, Inc., 2019)'
_computing_molecular_graphics 'Olex2 1.5 (Dolomanov et al., 2009)'
_computing_publication_material 'Olex2 1.5 (Dolomanov et al., 2009)'
_computing_structure_refinement 'SHELXL 2019/2 (Sheldrick, 2015)'
_computing_structure_solution 'SHELXT 2018/2 (Sheldrick, 2018)'
_diffrn_ambient_temperature 170.00
_diffrn_measured_fraction_theta_full 1.000
_diffrn_measured_fraction_theta_max 0.999
_diffrn_measurement_device_type 'zju Bruker D8 Venture'
_diffrn_measurement_method '\w and \f scans'
_diffrn_radiation_type MoK\a
_diffrn_radiation_wavelength 0.71073
_diffrn_reflns_av_R_equivalents 0.0325
_diffrn_reflns_av_unetI/netI 0.0219
_diffrn_reflns_Laue_measured_fraction_full 1.000
_diffrn_reflns_Laue_measured_fraction_max 0.999
_diffrn_reflns_limit_h_max 19
_diffrn_reflns_limit_h_min -19
_diffrn_reflns_limit_k_max 15
_diffrn_reflns_limit_k_min -15
_diffrn_reflns_limit_l_max 23
_diffrn_reflns_limit_l_min -24
_diffrn_reflns_number 40006
_diffrn_reflns_point_group_measured_fraction_full 1.000
_diffrn_reflns_point_group_measured_fraction_max 0.999
_diffrn_reflns_theta_full 25.242
_diffrn_reflns_theta_max 27.495
_diffrn_reflns_theta_min 2.100
_diffrn_source_current 1.4
_diffrn_source_power 0.07
_diffrn_source_voltage 50.0
_exptl_absorpt_coefficient_mu 0.150
_exptl_absorpt_correction_T_max 0.7456
_exptl_absorpt_correction_T_min 0.6938
_exptl_absorpt_correction_type multi-scan
_exptl_absorpt_process_details
;
SADABS-2016/2 (Bruker,2016/2) was used for absorption correction.
wR2(int) was 0.1280 before and 0.0508 after correction.
The Ratio of minimum to maximum transmission is 0.9305.
The \l/2 correction factor is Not present.
;
_exptl_crystal_colour colourless
_exptl_crystal_colour_primary colourless
_exptl_crystal_density_diffrn 1.278
_exptl_crystal_description block
_exptl_crystal_F_000 1232
_exptl_crystal_size_max 0.45
_exptl_crystal_size_mid 0.42
_exptl_crystal_size_min 0.32
_refine_diff_density_max 0.248
_refine_diff_density_min -0.461
_refine_diff_density_rms 0.049
_refine_ls_extinction_method none
_refine_ls_goodness_of_fit_ref 1.053
_refine_ls_hydrogen_treatment constr
_refine_ls_matrix_type full
_refine_ls_number_parameters 384
_refine_ls_number_reflns 6949
_refine_ls_number_restraints 0
_refine_ls_restrained_S_all 1.053
_refine_ls_R_factor_all 0.0471
_refine_ls_R_factor_gt 0.0390
_refine_ls_shift/su_max 0.000
_refine_ls_shift/su_mean 0.000
_refine_ls_structure_factor_coef Fsqd
_refine_ls_weighting_details 'w=1/[\s^2^(Fo^2^)+(0.0428P)^2^+1.2356P] where P=(Fo^2^+2Fc^2^)/3'
_refine_ls_weighting_scheme calc
_refine_ls_wR_factor_gt 0.0935
_refine_ls_wR_factor_ref 0.0999
_reflns_Friedel_coverage 0.000
_reflns_number_gt 6059
_reflns_number_total 6949
_reflns_threshold_expression 'I > 2\s(I)'
_cod_data_source_file d4cc02225d3.cif
_cod_data_source_block mo_231204_sun_0m
_cod_depositor_comments 'Adding full bibliography for 7133251.cif.'
_cod_database_code 7133251
_shelx_shelxl_version_number 2019/2
_shelx_space_group_comment
;
The symmetry employed for this shelxl refinement is uniquely defined
by the following loop, which should always be used as a source of
symmetry information in preference to the above space-group names.
They are only intended as comments.
;
_shelx_estimated_absorpt_t_max 0.954
_shelx_estimated_absorpt_t_min 0.936
_olex2_refinement_description
;
1. Fixed Uiso
 At 1.2 times of:
  All C(H) groups
 At 1.5 times of:
  All C(H,H,H) groups
2.a Ternary CH refined with riding coordinates:
 C7(H7), C8(H8)
2.b Aromatic/amide H refined with riding coordinates:
 C1(H1), C2(H2), C3(H3), C4(H4), C11(H11), C12(H12), C13(H13), C14(H14),
 C15(H15), C17(H17), C18(H18), C19(H19), C20(H20), C21(H21), C24(H24), C25(H25),
  C27(H27), C28(H28)
2.c Idealised Me refined as rotating group:
 C22(H22A,H22B,H22C), C29(H29A,H29B,H29C), C32(H32A,H32B,H32C), C33(H33A,H33B,
 H33C), C34(H34A,H34B,H34C)
;
_olex2_submission_special_instructions 'No special instructions were received'

loop_
_space_group_symop_operation_xyz
'x, y, z'
'-x, y+1/2, -z+1/2'
'-x, -y, -z'
'x, -y-1/2, z-1/2'

loop_
_atom_site_label
_atom_site_type_symbol
_atom_site_fract_x
_atom_site_fract_y
_atom_site_fract_z
_atom_site_U_iso_or_equiv
_atom_site_adp_type
_atom_site_occupancy
_atom_site_site_symmetry_order
_atom_site_calc_flag
_atom_site_refinement_flags_posn
_atom_site_refinement_flags_adp
_atom_site_refinement_flags_occupancy
_atom_site_disorder_assembly
_atom_site_disorder_group
S1 S 0.28815(2) 0.59903(3) 0.54035(2) 0.02679(9) Uani 1 1 d . . . . .
O1 O 0.31765(7) 0.67033(8) 0.48930(6) 0.0343(2) Uani 1 1 d . . . . .
O2 O 0.25603(7) 0.65184(9) 0.59701(6) 0.0385(2) Uani 1 1 d . . . . .
O3 O -0.06241(7) 0.64138(8) 0.35903(6) 0.0313(2) Uani 1 1 d . . . . .
O4 O 0.08836(6) 0.71601(7) 0.39820(5) 0.0275(2) Uani 1 1 d . . . . .
N1 N 0.06920(7) 0.52950(9) 0.37467(6) 0.0245(2) Uani 1 1 d . . . . .
N2 N 0.21190(8) 0.42357(9) 0.30222(6) 0.0269(2) Uani 1 1 d . . . . .
N3 N 0.20648(8) 0.51188(10) 0.48881(6) 0.0277(2) Uani 1 1 d . . . . .
C1 C 0.06083(11) 0.22901(11) 0.32611(8) 0.0326(3) Uani 1 1 d . . . . .
H1 H 0.106801 0.171180 0.327581 0.039 Uiso 1 1 calc R U . . .
C2 C -0.03640(11) 0.20267(12) 0.30193(8) 0.0347(3) Uani 1 1 d . . . . .
H2 H -0.057244 0.126644 0.286111 0.042 Uiso 1 1 calc R U . . .
C3 C -0.10262(11) 0.28687(12) 0.30090(8) 0.0339(3) Uani 1 1 d . . . . .
H3 H -0.168774 0.267617 0.284020 0.041 Uiso 1 1 calc R U . . .
C4 C -0.07518(10) 0.39930(12) 0.32392(8) 0.0295(3) Uani 1 1 d . . . . .
H4 H -0.121213 0.456558 0.323430 0.035 Uiso 1 1 calc R U . . .
C5 C 0.02208(9) 0.42444(11) 0.34761(7) 0.0244(3) Uani 1 1 d . . . . .
C6 C 0.08975(9) 0.34088(11) 0.34806(7) 0.0262(3) Uani 1 1 d . . . . .
C7 C 0.18838(9) 0.39505(11) 0.37076(8) 0.0259(3) Uani 1 1 d . . . . .
H7 H 0.238577 0.346440 0.407359 0.031 Uiso 1 1 calc R U . . .
C8 C 0.17380(9) 0.51227(11) 0.40568(7) 0.0238(2) Uani 1 1 d . . . . .
H8 H 0.207112 0.574696 0.387212 0.029 Uiso 1 1 calc R U . . .
C9 C 0.27022(9) 0.36235(11) 0.28104(7) 0.0250(3) Uani 1 1 d . . . . .
C10 C 0.32056(9) 0.25613(11) 0.32029(7) 0.0255(3) Uani 1 1 d . . . . .
C11 C 0.41181(10) 0.26427(13) 0.37412(9) 0.0348(3) Uani 1 1 d . . . . .
H11 H 0.441549 0.337388 0.386735 0.042 Uiso 1 1 calc R U . . .
C12 C 0.45956(12) 0.16595(15) 0.40946(9) 0.0438(4) Uani 1 1 d . . . . .
H12 H 0.521766 0.171960 0.446194 0.053 Uiso 1 1 calc R U . . .
C13 C 0.41657(12) 0.05934(14) 0.39118(10) 0.0434(4) Uani 1 1 d . . . . .
H13 H 0.448761 -0.007782 0.415925 0.052 Uiso 1 1 calc R U . . .
C14 C 0.32661(12) 0.05059(13) 0.33680(10) 0.0406(4) Uani 1 1 d . . . . .
H14 H 0.297395 -0.022781 0.323994 0.049 Uiso 1 1 calc R U . . .
C15 C 0.27872(10) 0.14847(12) 0.30080(9) 0.0332(3) Uani 1 1 d . . . . .
H15 H 0.217425 0.141808 0.262897 0.040 Uiso 1 1 calc R U . . .
C16 C 0.29070(9) 0.39948(11) 0.21136(8) 0.0262(3) Uani 1 1 d . . . . .
C17 C 0.33782(12) 0.32805(13) 0.17551(9) 0.0407(4) Uani 1 1 d . . . . .
H17 H 0.357764 0.253546 0.195473 0.049 Uiso 1 1 calc R U . . .
C18 C 0.35599(13) 0.36484(16) 0.11060(10) 0.0489(4) Uani 1 1 d . . . . .
H18 H 0.386984 0.314633 0.085899 0.059 Uiso 1 1 calc R U . . .
C19 C 0.32950(11) 0.47310(15) 0.08195(9) 0.0407(4) Uani 1 1 d . . . . .
H19 H 0.342761 0.498139 0.037932 0.049 Uiso 1 1 calc R U . . .
C20 C 0.28332(11) 0.54568(13) 0.11757(9) 0.0373(3) Uani 1 1 d . . . . .
H20 H 0.265406 0.620994 0.098292 0.045 Uiso 1 1 calc R U . . .
C21 C 0.26332(10) 0.50856(12) 0.18112(8) 0.0315(3) Uani 1 1 d . . . . .
H21 H 0.230368 0.558239 0.204540 0.038 Uiso 1 1 calc R U . . .
C22 C 0.16278(11) 0.43255(14) 0.52872(8) 0.0379(3) Uani 1 1 d . . . . .
H22A H 0.195807 0.438759 0.583656 0.057 Uiso 1 1 calc R U . . .
H22B H 0.168268 0.353607 0.512150 0.057 Uiso 1 1 calc R U . . .
H22C H 0.094975 0.452133 0.517081 0.057 Uiso 1 1 calc R U . . .
C23 C 0.38407(9) 0.50735(11) 0.58894(8) 0.0262(3) Uani 1 1 d . . . . .
C24 C 0.41529(10) 0.49878(12) 0.66761(8) 0.0325(3) Uani 1 1 d . . . . .
H24 H 0.385620 0.542888 0.696529 0.039 Uiso 1 1 calc R U . . .
C25 C 0.49049(11) 0.42489(13) 0.70361(9) 0.0380(3) Uani 1 1 d . . . . .
H25 H 0.512147 0.418868 0.757498 0.046 Uiso 1 1 calc R U . . .
C26 C 0.53450(10) 0.35977(12) 0.66224(9) 0.0362(3) Uani 1 1 d . . . . .
C27 C 0.50325(10) 0.37187(12) 0.58324(9) 0.0346(3) Uani 1 1 d . . . . .
H27 H 0.534065 0.329630 0.554299 0.042 Uiso 1 1 calc R U . . .
C28 C 0.42831(10) 0.44427(12) 0.54664(8) 0.0304(3) Uani 1 1 d . . . . .
H28 H 0.407057 0.450971 0.492795 0.036 Uiso 1 1 calc R U . . .
C29 C 0.61167(14) 0.27310(16) 0.69968(12) 0.0584(5) Uani 1 1 d . . . . .
H29A H 0.586655 0.195191 0.685795 0.088 Uiso 1 1 calc R U . . .
H29B H 0.631694 0.282179 0.755037 0.088 Uiso 1 1 calc R U . . .
H29C H 0.666769 0.285646 0.682525 0.088 Uiso 1 1 calc R U . . .
C30 C 0.02363(9) 0.63222(11) 0.37623(7) 0.0237(2) Uani 1 1 d . . . . .
C31 C 0.06228(10) 0.83121(11) 0.41983(8) 0.0283(3) Uani 1 1 d . . . . .
C32 C -0.02329(12) 0.88309(13) 0.35879(9) 0.0419(4) Uani 1 1 d . . . . .
H32A H -0.013584 0.877713 0.309366 0.063 Uiso 1 1 calc R U . . .
H32B H -0.030046 0.964062 0.370785 0.063 Uiso 1 1 calc R U . . .
H32C H -0.081470 0.840997 0.356828 0.063 Uiso 1 1 calc R U . . .
C33 C 0.04556(12) 0.81862(13) 0.49529(9) 0.0390(3) Uani 1 1 d . . . . .
H33A H -0.012567 0.773188 0.488214 0.058 Uiso 1 1 calc R U . . .
H33B H 0.037907 0.894943 0.514882 0.058 Uiso 1 1 calc R U . . .
H33C H 0.100523 0.779594 0.531633 0.058 Uiso 1 1 calc R U . . .
C34 C 0.15185(12) 0.89979(13) 0.42603(10) 0.0405(4) Uani 1 1 d . . . . .
H34A H 0.208048 0.860308 0.460523 0.061 Uiso 1 1 calc R U . . .
H34B H 0.146781 0.976672 0.445952 0.061 Uiso 1 1 calc R U . . .
H34C H 0.158581 0.906676 0.375628 0.061 Uiso 1 1 calc R U . . .

loop_
_atom_site_aniso_label
_atom_site_aniso_U_11
_atom_site_aniso_U_22
_atom_site_aniso_U_33
_atom_site_aniso_U_23
_atom_site_aniso_U_13
_atom_site_aniso_U_12
S1 0.02184(16) 0.02472(16) 0.03180(17) -0.00188(12) 0.00617(13) -0.00008(11)
O1 0.0278(5) 0.0282(5) 0.0429(6) 0.0066(4) 0.0063(4) -0.0039(4)
O2 0.0333(5) 0.0384(6) 0.0421(6) -0.0125(5) 0.0101(5) 0.0047(4)
O3 0.0236(5) 0.0278(5) 0.0428(6) 0.0007(4) 0.0112(4) 0.0028(4)
O4 0.0252(5) 0.0209(4) 0.0353(5) -0.0033(4) 0.0085(4) 0.0007(3)
N1 0.0204(5) 0.0224(5) 0.0288(5) -0.0029(4) 0.0057(4) 0.0009(4)
N2 0.0263(5) 0.0253(5) 0.0312(6) 0.0004(4) 0.0126(5) 0.0032(4)
N3 0.0238(5) 0.0321(6) 0.0257(5) 0.0020(4) 0.0061(4) -0.0066(4)
C1 0.0434(8) 0.0220(6) 0.0380(7) 0.0006(5) 0.0208(6) 0.0014(6)
C2 0.0472(8) 0.0241(6) 0.0358(7) -0.0036(6) 0.0180(6) -0.0084(6)
C3 0.0335(7) 0.0335(7) 0.0341(7) -0.0032(6) 0.0106(6) -0.0091(6)
C4 0.0265(7) 0.0285(6) 0.0323(7) -0.0030(5) 0.0080(5) -0.0013(5)
C5 0.0278(6) 0.0227(6) 0.0230(6) -0.0010(5) 0.0089(5) -0.0010(5)
C6 0.0300(7) 0.0245(6) 0.0264(6) 0.0011(5) 0.0127(5) 0.0011(5)
C7 0.0267(6) 0.0227(6) 0.0306(6) 0.0018(5) 0.0125(5) 0.0046(5)
C8 0.0212(6) 0.0243(6) 0.0262(6) 0.0009(5) 0.0081(5) 0.0019(5)
C9 0.0220(6) 0.0222(6) 0.0312(6) -0.0026(5) 0.0093(5) -0.0009(5)
C10 0.0249(6) 0.0247(6) 0.0299(6) -0.0006(5) 0.0132(5) 0.0040(5)
C11 0.0304(7) 0.0321(7) 0.0390(8) -0.0058(6) 0.0074(6) 0.0038(6)
C12 0.0383(8) 0.0469(9) 0.0381(8) -0.0020(7) 0.0019(7) 0.0155(7)
C13 0.0506(10) 0.0365(8) 0.0462(9) 0.0123(7) 0.0199(8) 0.0199(7)
C14 0.0430(9) 0.0249(7) 0.0617(10) 0.0025(7) 0.0281(8) 0.0031(6)
C15 0.0273(7) 0.0268(7) 0.0471(8) -0.0022(6) 0.0146(6) 0.0018(5)
C16 0.0217(6) 0.0263(6) 0.0315(7) -0.0002(5) 0.0102(5) 0.0009(5)
C17 0.0502(9) 0.0347(8) 0.0458(9) 0.0085(7) 0.0274(7) 0.0178(7)
C18 0.0581(11) 0.0509(10) 0.0502(10) 0.0095(8) 0.0347(9) 0.0230(8)
C19 0.0374(8) 0.0504(9) 0.0388(8) 0.0113(7) 0.0186(7) 0.0076(7)
C20 0.0376(8) 0.0342(7) 0.0408(8) 0.0094(6) 0.0141(6) 0.0056(6)
C21 0.0317(7) 0.0268(6) 0.0377(7) 0.0002(6) 0.0138(6) 0.0032(5)
C22 0.0370(8) 0.0465(8) 0.0312(7) 0.0024(6) 0.0127(6) -0.0143(7)
C23 0.0205(6) 0.0251(6) 0.0314(6) -0.0003(5) 0.0066(5) -0.0018(5)
C24 0.0314(7) 0.0337(7) 0.0305(7) -0.0036(6) 0.0075(6) -0.0026(6)
C25 0.0369(8) 0.0385(8) 0.0313(7) 0.0021(6) 0.0015(6) -0.0025(6)
C26 0.0276(7) 0.0289(7) 0.0442(8) 0.0027(6) 0.0011(6) -0.0016(5)
C27 0.0276(7) 0.0317(7) 0.0450(8) -0.0012(6) 0.0127(6) 0.0016(6)
C28 0.0274(7) 0.0322(7) 0.0321(7) 0.0013(5) 0.0105(5) 0.0006(5)
C29 0.0489(10) 0.0440(10) 0.0632(12) 0.0015(8) -0.0069(9) 0.0139(8)
C30 0.0252(6) 0.0233(6) 0.0229(6) 0.0010(5) 0.0086(5) 0.0018(5)
C31 0.0347(7) 0.0186(6) 0.0295(6) -0.0019(5) 0.0079(5) 0.0032(5)
C32 0.0478(9) 0.0272(7) 0.0408(8) 0.0011(6) 0.0015(7) 0.0107(6)
C33 0.0512(9) 0.0327(7) 0.0366(8) -0.0020(6) 0.0193(7) 0.0038(7)
C34 0.0465(9) 0.0278(7) 0.0460(9) -0.0038(6) 0.0135(7) -0.0073(6)

loop_
_atom_type_symbol
_atom_type_description
_atom_type_scat_dispersion_real
_atom_type_scat_dispersion_imag
_atom_type_scat_source
C C 0.0033 0.0016 'International Tables Vol C Tables 4.2.6.8 and 6.1.1.4'
H H 0.0000 0.0000 'International Tables Vol C Tables 4.2.6.8 and 6.1.1.4'
N N 0.0061 0.0033 'International Tables Vol C Tables 4.2.6.8 and 6.1.1.4'
O O 0.0106 0.0060 'International Tables Vol C Tables 4.2.6.8 and 6.1.1.4'
S S 0.1246 0.1234 'International Tables Vol C Tables 4.2.6.8 and 6.1.1.4'

loop_
_geom_angle_atom_site_label_1
_geom_angle_atom_site_label_2
_geom_angle_atom_site_label_3
_geom_angle
_geom_angle_site_symmetry_1
_geom_angle_site_symmetry_3
_geom_angle_publ_flag
O1 S1 N3 107.36(6) . . ?
O1 S1 C23 108.63(6) . . ?
O2 S1 O1 119.32(7) . . ?
O2 S1 N3 109.86(6) . . ?
O2 S1 C23 106.69(6) . . ?
N3 S1 C23 103.92(6) . . ?
C30 O4 C31 121.18(10) . . ?
C5 N1 C8 110.59(10) . . ?
C30 N1 C5 124.74(11) . . ?
C30 N1 C8 124.55(10) . . ?
C9 N2 C7 121.46(11) . . ?
C8 N3 S1 122.99(9) . . ?
C8 N3 C22 119.61(11) . . ?
C22 N3 S1 117.38(9) . . ?
C2 C1 H1 120.4 . . ?
C6 C1 H1 120.4 . . ?
C6 C1 C2 119.10(13) . . ?
C1 C2 H2 120.0 . . ?
C3 C2 C1 120.07(13) . . ?
C3 C2 H2 120.0 . . ?
C2 C3 H3 119.1 . . ?
C2 C3 C4 121.86(13) . . ?
C4 C3 H3 119.1 . . ?
C3 C4 H4 121.3 . . ?
C5 C4 C3 117.43(13) . . ?
C5 C4 H4 121.3 . . ?
C4 C5 N1 129.16(12) . . ?
C4 C5 C6 121.46(12) . . ?
C6 C5 N1 109.38(11) . . ?
C1 C6 C5 120.07(13) . . ?
C1 C6 C7 130.26(12) . . ?
C5 C6 C7 109.60(11) . . ?
N2 C7 C6 109.56(11) . . ?
N2 C7 H7 112.6 . . ?
N2 C7 C8 105.77(10) . . ?
C6 C7 H7 112.6 . . ?
C6 C7 C8 103.11(10) . . ?
C8 C7 H7 112.6 . . ?
N1 C8 C7 103.18(10) . . ?
N1 C8 H8 109.8 . . ?
N3 C8 N1 110.56(10) . . ?
N3 C8 C7 113.42(10) . . ?
N3 C8 H8 109.8 . . ?
C7 C8 H8 109.8 . . ?
N2 C9 C10 125.76(12) . . ?
N2 C9 C16 117.42(12) . . ?
C16 C9 C10 116.81(10) . . ?
C11 C10 C9 120.07(12) . . ?
C15 C10 C9 120.48(12) . . ?
C15 C10 C11 119.38(13) . . ?
C10 C11 H11 119.8 . . ?
C12 C11 C10 120.31(14) . . ?
C12 C11 H11 119.8 . . ?
C11 C12 H12 120.0 . . ?
C13 C12 C11 120.02(15) . . ?
C13 C12 H12 120.0 . . ?
C12 C13 H13 120.0 . . ?
C12 C13 C14 119.90(14) . . ?
C14 C13 H13 120.0 . . ?
C13 C14 H14 119.8 . . ?
C13 C14 C15 120.39(14) . . ?
C15 C14 H14 119.8 . . ?
C10 C15 H15 120.0 . . ?
C14 C15 C10 119.96(14) . . ?
C14 C15 H15 120.0 . . ?
C17 C16 C9 121.65(12) . . ?
C17 C16 C21 118.33(13) . . ?
C21 C16 C9 120.01(12) . . ?
C16 C17 H17 119.8 . . ?
C16 C17 C18 120.46(14) . . ?
C18 C17 H17 119.8 . . ?
C17 C18 H18 119.7 . . ?
C19 C18 C17 120.52(14) . . ?
C19 C18 H18 119.7 . . ?
C18 C19 H19 120.2 . . ?
C18 C19 C20 119.63(14) . . ?
C20 C19 H19 120.2 . . ?
C19 C20 H20 120.0 . . ?
C21 C20 C19 120.02(14) . . ?
C21 C20 H20 120.0 . . ?
C16 C21 H21 119.5 . . ?
C20 C21 C16 121.02(13) . . ?
C20 C21 H21 119.5 . . ?
N3 C22 H22A 109.5 . . ?
N3 C22 H22B 109.5 . . ?
N3 C22 H22C 109.5 . . ?
H22A C22 H22B 109.5 . . ?
H22A C22 H22C 109.5 . . ?
H22B C22 H22C 109.5 . . ?
C24 C23 S1 120.99(11) . . ?
C24 C23 C28 120.50(13) . . ?
C28 C23 S1 118.50(10) . . ?
C23 C24 H24 120.4 . . ?
C23 C24 C25 119.18(14) . . ?
C25 C24 H24 120.4 . . ?
C24 C25 H25 119.4 . . ?
C26 C25 C24 121.14(14) . . ?
C26 C25 H25 119.4 . . ?
C25 C26 C27 118.60(13) . . ?
C25 C26 C29 121.99(15) . . ?
C27 C26 C29 119.35(15) . . ?
C26 C27 H27 119.5 . . ?
C28 C27 C26 120.93(14) . . ?
C28 C27 H27 119.5 . . ?
C23 C28 H28 120.2 . . ?
C27 C28 C23 119.62(13) . . ?
C27 C28 H28 120.2 . . ?
C26 C29 H29A 109.5 . . ?
C26 C29 H29B 109.5 . . ?
C26 C29 H29C 109.5 . . ?
H29A C29 H29B 109.5 . . ?
H29A C29 H29C 109.5 . . ?
H29B C29 H29C 109.5 . . ?
O3 C30 O4 127.11(11) . . ?
O3 C30 N1 123.39(12) . . ?
O4 C30 N1 109.49(10) . . ?
O4 C31 C32 112.44(11) . . ?
O4 C31 C33 107.58(11) . . ?
O4 C31 C34 101.27(11) . . ?
C33 C31 C32 112.47(13) . . ?
C33 C31 C34 112.79(12) . . ?
C34 C31 C32 109.78(12) . . ?
C31 C32 H32A 109.5 . . ?
C31 C32 H32B 109.5 . . ?
C31 C32 H32C 109.5 . . ?
H32A C32 H32B 109.5 . . ?
H32A C32 H32C 109.5 . . ?
H32B C32 H32C 109.5 . . ?
C31 C33 H33A 109.5 . . ?
C31 C33 H33B 109.5 . . ?
C31 C33 H33C 109.5 . . ?
H33A C33 H33B 109.5 . . ?
H33A C33 H33C 109.5 . . ?
H33B C33 H33C 109.5 . . ?
C31 C34 H34A 109.5 . . ?
C31 C34 H34B 109.5 . . ?
C31 C34 H34C 109.5 . . ?
H34A C34 H34B 109.5 . . ?
H34A C34 H34C 109.5 . . ?
H34B C34 H34C 109.5 . . ?

loop_
_geom_bond_atom_site_label_1
_geom_bond_atom_site_label_2
_geom_bond_distance
_geom_bond_site_symmetry_2
_geom_bond_publ_flag
S1 O1 1.4341(10) . ?
S1 O2 1.4318(10) . ?
S1 N3 1.6245(11) . ?
S1 C23 1.7654(13) . ?
O3 C30 1.2097(15) . ?
O4 C30 1.3315(15) . ?
O4 C31 1.4856(15) . ?
N1 C5 1.4136(16) . ?
N1 C8 1.4747(16) . ?
N1 C30 1.3762(16) . ?
N2 C7 1.4685(16) . ?
N2 C9 1.2773(16) . ?
N3 C8 1.4619(16) . ?
N3 C22 1.4627(17) . ?
C1 H1 0.9500 . ?
C1 C2 1.391(2) . ?
C1 C6 1.3874(18) . ?
C2 H2 0.9500 . ?
C2 C3 1.380(2) . ?
C3 H3 0.9500 . ?
C3 C4 1.3933(19) . ?
C4 H4 0.9500 . ?
C4 C5 1.3888(18) . ?
C5 C6 1.3928(18) . ?
C6 C7 1.5147(18) . ?
C7 H7 1.0000 . ?
C7 C8 1.5553(17) . ?
C8 H8 1.0000 . ?
C9 C10 1.5009(17) . ?
C9 C16 1.4914(18) . ?
C10 C11 1.3926(19) . ?
C10 C15 1.3898(18) . ?
C11 H11 0.9500 . ?
C11 C12 1.389(2) . ?
C12 H12 0.9500 . ?
C12 C13 1.383(2) . ?
C13 H13 0.9500 . ?
C13 C14 1.383(2) . ?
C14 H14 0.9500 . ?
C14 C15 1.390(2) . ?
C15 H15 0.9500 . ?
C16 C17 1.3893(19) . ?
C16 C21 1.3921(19) . ?
C17 H17 0.9500 . ?
C17 C18 1.390(2) . ?
C18 H18 0.9500 . ?
C18 C19 1.372(2) . ?
C19 H19 0.9500 . ?
C19 C20 1.385(2) . ?
C20 H20 0.9500 . ?
C20 C21 1.381(2) . ?
C21 H21 0.9500 . ?
C22 H22A 0.9800 . ?
C22 H22B 0.9800 . ?
C22 H22C 0.9800 . ?
C23 C24 1.3869(19) . ?
C23 C28 1.3888(19) . ?
C24 H24 0.9500 . ?
C24 C25 1.389(2) . ?
C25 H25 0.9500 . ?
C25 C26 1.387(2) . ?
C26 C27 1.396(2) . ?
C26 C29 1.509(2) . ?
C27 H27 0.9500 . ?
C27 C28 1.3787(19) . ?
C28 H28 0.9500 . ?
C29 H29A 0.9800 . ?
C29 H29B 0.9800 . ?
C29 H29C 0.9800 . ?
C31 C32 1.5182(19) . ?
C31 C33 1.513(2) . ?
C31 C34 1.517(2) . ?
C32 H32A 0.9800 . ?
C32 H32B 0.9800 . ?
C32 H32C 0.9800 . ?
C33 H33A 0.9800 . ?
C33 H33B 0.9800 . ?
C33 H33C 0.9800 . ?
C34 H34A 0.9800 . ?
C34 H34B 0.9800 . ?
C34 H34C 0.9800 . ?

loop_
_geom_torsion_atom_site_label_1
_geom_torsion_atom_site_label_2
_geom_torsion_atom_site_label_3
_geom_torsion_atom_site_label_4
_geom_torsion
_geom_torsion_site_symmetry_1
_geom_torsion_site_symmetry_2
_geom_torsion_site_symmetry_3
_geom_torsion_site_symmetry_4
_geom_torsion_publ_flag
S1 N3 C8 N1 -123.53(10) . . . . ?
S1 N3 C8 C7 121.14(11) . . . . ?
S1 C23 C24 C25 179.47(11) . . . . ?
S1 C23 C28 C27 -179.86(11) . . . . ?
O1 S1 N3 C8 0.17(12) . . . . ?
O1 S1 N3 C22 -177.99(11) . . . . ?
O1 S1 C23 C24 128.90(11) . . . . ?
O1 S1 C23 C28 -50.65(12) . . . . ?
O2 S1 N3 C8 131.35(10) . . . . ?
O2 S1 N3 C22 -46.82(12) . . . . ?
O2 S1 C23 C24 -0.93(13) . . . . ?
O2 S1 C23 C28 179.51(10) . . . . ?
N1 C5 C6 C1 177.92(12) . . . . ?
N1 C5 C6 C7 -4.89(14) . . . . ?
N2 C7 C8 N1 95.31(11) . . . . ?
N2 C7 C8 N3 -145.05(10) . . . . ?
N2 C9 C10 C11 -93.21(17) . . . . ?
N2 C9 C10 C15 89.84(17) . . . . ?
N2 C9 C16 C17 -167.45(14) . . . . ?
N2 C9 C16 C21 13.21(19) . . . . ?
N3 S1 C23 C24 -117.02(11) . . . . ?
N3 S1 C23 C28 63.42(12) . . . . ?
C1 C2 C3 C4 -0.3(2) . . . . ?
C1 C6 C7 N2 80.21(17) . . . . ?
C1 C6 C7 C8 -167.53(13) . . . . ?
C2 C1 C6 C5 1.7(2) . . . . ?
C2 C1 C6 C7 -174.86(13) . . . . ?
C2 C3 C4 C5 0.5(2) . . . . ?
C3 C4 C5 N1 -178.89(13) . . . . ?
C3 C4 C5 C6 0.3(2) . . . . ?
C4 C5 C6 C1 -1.4(2) . . . . ?
C4 C5 C6 C7 175.75(12) . . . . ?
C5 N1 C8 N3 -103.36(12) . . . . ?
C5 N1 C8 C7 18.23(13) . . . . ?
C5 N1 C30 O3 5.1(2) . . . . ?
C5 N1 C30 O4 -174.19(11) . . . . ?
C5 C6 C7 N2 -96.60(12) . . . . ?
C5 C6 C7 C8 15.66(13) . . . . ?
C6 C1 C2 C3 -0.8(2) . . . . ?
C6 C7 C8 N1 -19.70(12) . . . . ?
C6 C7 C8 N3 99.93(12) . . . . ?
C7 N2 C9 C10 0.7(2) . . . . ?
C7 N2 C9 C16 -179.02(11) . . . . ?
C8 N1 C5 C4 170.31(13) . . . . ?
C8 N1 C5 C6 -8.98(14) . . . . ?
C8 N1 C30 O3 -170.66(12) . . . . ?
C8 N1 C30 O4 10.05(16) . . . . ?
C9 N2 C7 C6 -103.96(14) . . . . ?
C9 N2 C7 C8 145.54(12) . . . . ?
C9 C10 C11 C12 -178.65(13) . . . . ?
C9 C10 C15 C14 179.12(13) . . . . ?
C9 C16 C17 C18 179.99(15) . . . . ?
C9 C16 C21 C20 178.63(13) . . . . ?
C10 C9 C16 C17 12.79(19) . . . . ?
C10 C9 C16 C21 -166.56(12) . . . . ?
C10 C11 C12 C13 0.1(2) . . . . ?
C11 C10 C15 C14 2.1(2) . . . . ?
C11 C12 C13 C14 1.0(3) . . . . ?
C12 C13 C14 C15 -0.5(2) . . . . ?
C13 C14 C15 C10 -1.1(2) . . . . ?
C15 C10 C11 C12 -1.7(2) . . . . ?
C16 C9 C10 C11 86.54(15) . . . . ?
C16 C9 C10 C15 -90.42(15) . . . . ?
C16 C17 C18 C19 1.4(3) . . . . ?
C17 C16 C21 C20 -0.7(2) . . . . ?
C17 C18 C19 C20 -0.7(3) . . . . ?
C18 C19 C20 C21 -0.6(3) . . . . ?
C19 C20 C21 C16 1.4(2) . . . . ?
C21 C16 C17 C18 -0.7(2) . . . . ?
C22 N3 C8 N1 54.60(15) . . . . ?
C22 N3 C8 C7 -60.73(16) . . . . ?
C23 S1 N3 C8 -114.81(11) . . . . ?
C23 S1 N3 C22 67.02(12) . . . . ?
C23 C24 C25 C26 -0.1(2) . . . . ?
C24 C23 C28 C27 0.6(2) . . . . ?
C24 C25 C26 C27 1.5(2) . . . . ?
C24 C25 C26 C29 -175.75(15) . . . . ?
C25 C26 C27 C28 -2.0(2) . . . . ?
C26 C27 C28 C23 0.9(2) . . . . ?
C28 C23 C24 C25 -1.0(2) . . . . ?
C29 C26 C27 C28 175.41(15) . . . . ?
C30 O4 C31 C32 -53.23(16) . . . . ?
C30 O4 C31 C33 71.15(15) . . . . ?
C30 O4 C31 C34 -170.33(11) . . . . ?
C30 N1 C5 C4 -6.0(2) . . . . ?
C30 N1 C5 C6 174.76(12) . . . . ?
C30 N1 C8 N3 72.91(15) . . . . ?
C30 N1 C8 C7 -165.50(11) . . . . ?
C31 O4 C30 O3 13.05(19) . . . . ?
C31 O4 C30 N1 -167.69(10) . . . . ?
